data_4302097
loop_
_publ_author_name
'Aline Nonat'
'Daniel Imbert'
'Jacques P\'ecaut'
'Marion Giraud'
'Marinella Mazzanti'

_publ_contact_author
;
      Dr Marinella Mazzanti
      LCIB (UMR-E 3 CEA-UJF)
      DRFMC, CEA Grenoble
      17, rue des Martyrs
      38054 Grenoble cedex 9
;
_publ_section_title
;
Structural and Photophysical Studies of Highly Stable Lanthanide Complexes
of Tripodal 8-Hydroxyquinolinate Ligands Based on 1,4,7-Triazacyclononane
;
_journal_name_full 'Inorganic Chemistry'
_journal_page_first 4207
_journal_page_last 4218
_journal_paper_doi 10.1021/ic9000076
_journal_volume 48
_journal_year 2009
_chemical_formula_sum 'C78 H81 F9 N12 O18 S3 Yb2'
_chemical_formula_weight 2087.81
_chemical_name_systematic
; 
 ? 
;
_space_group_IT_number 2
_symmetry_cell_setting triclinic
_symmetry_space_group_name_Hall '-P 1'
_symmetry_space_group_name_H-M 'P -1'
_atom_sites_solution_hydrogens difmap
_atom_sites_solution_primary direct
_atom_sites_solution_secondary difmap
_audit_creation_method SHELXL-97
_cell_angle_alpha 88.664(5)
_cell_angle_beta 75.218(6)
_cell_angle_gamma 76.223(5)
_cell_formula_units_Z 2
_cell_length_a 12.886(4)
_cell_length_b 13.706(4)
_cell_length_c 23.811(8)
_cell_measurement_temperature 223(2)
_cell_volume 3946(2)
_computing_cell_refinement 'Bruker SMART'
_computing_data_collection 'Bruker SMART'
_computing_data_reduction 'Bruker SAINT'
_computing_molecular_graphics 'Bruker SHELXTL'
_computing_publication_material 'Bruker SHELXTL'
_computing_structure_refinement 'SHELXL-97 (Sheldrick, 1997)'
_computing_structure_solution 'SHELXS-97 (Sheldrick, 1990)'
_diffrn_ambient_temperature 223(2)
_diffrn_measured_fraction_theta_full 0.980
_diffrn_measured_fraction_theta_max 0.980
_diffrn_measurement_device_type 'CCD area detector'
_diffrn_measurement_method 'phi and omega scans'
_diffrn_radiation_monochromator graphite
_diffrn_radiation_source 'fine-focus sealed tube'
_diffrn_radiation_type MoK\a
_diffrn_radiation_wavelength 0.71073
_diffrn_reflns_av_R_equivalents 0.0260
_diffrn_reflns_av_sigmaI/netI 0.0415
_diffrn_reflns_limit_h_max 14
_diffrn_reflns_limit_h_min -14
_diffrn_reflns_limit_k_max 15
_diffrn_reflns_limit_k_min -15
_diffrn_reflns_limit_l_max 20
_diffrn_reflns_limit_l_min -26
_diffrn_reflns_number 17485
_diffrn_reflns_theta_full 23.29
_diffrn_reflns_theta_max 23.29
_diffrn_reflns_theta_min 1.69
_exptl_absorpt_coefficient_mu 2.535
_exptl_absorpt_correction_T_max 0.859
_exptl_absorpt_correction_T_min 0.745
_exptl_absorpt_correction_type multi-scan
_exptl_crystal_colour yellow
_exptl_crystal_density_diffrn 1.757
_exptl_crystal_density_meas 0
_exptl_crystal_density_method 'not measured'
_exptl_crystal_description prism
_exptl_crystal_F_000 2092
_exptl_crystal_size_max 0.30
_exptl_crystal_size_mid 0.10
_exptl_crystal_size_min 0.06
_refine_diff_density_max 2.574
_refine_diff_density_min -1.190
_refine_diff_density_rms 0.130
_refine_ls_extinction_method none
_refine_ls_goodness_of_fit_ref 1.090
_refine_ls_hydrogen_treatment refall
_refine_ls_matrix_type full
_refine_ls_number_parameters 1449
_refine_ls_number_reflns 11171
_refine_ls_number_restraints 0
_refine_ls_restrained_S_all 1.090
_refine_ls_R_factor_all 0.0456
_refine_ls_R_factor_gt 0.0408
_refine_ls_shift/su_max 0.001
_refine_ls_shift/su_mean 0.000
_refine_ls_structure_factor_coef Fsqd
_refine_ls_weighting_details 'calc w=1/[\s^2^(Fo^2^)+(0.0469P)^2^+25.4092P] where P=(Fo^2^+2Fc^2^)/3'
_refine_ls_weighting_scheme calc
_refine_ls_wR_factor_gt 0.1080
_refine_ls_wR_factor_ref 0.1115
_reflns_number_gt 9959
_reflns_number_total 11171
_reflns_threshold_expression >2sigma(I)
_cod_data_source_file ic9000076_si_001_4.cif
_cod_data_source_block YbHThqtcn
_cod_depositor_comments
;
The following automatic conversions were performed:
'_symmetry_cell_setting' value 'Triclinic' changed to 'triclinic'
according to '/home/saulius/struct/CIF-dictionaries/cif_core.dic'
dictionary named 'cif_core.dic' version 2.4.1 from 2010-06-29.

Automatic conversion script
Id: cif_fix_enum 1527 2010-12-29 10:47:43Z saulius 
;
_cod_original_sg_symbol_H-M P-1
_cod_database_code 4302097

loop_
_symmetry_equiv_pos_as_xyz
'x, y, z'
'-x, -y, -z'

loop_
_atom_site_label
_atom_site_type_symbol
_atom_site_fract_x
_atom_site_fract_y
_atom_site_fract_z
_atom_site_U_iso_or_equiv
_atom_site_adp_type
_atom_site_occupancy
_atom_site_symmetry_multiplicity
_atom_site_calc_flag
_atom_site_refinement_flags
_atom_site_disorder_assembly
_atom_site_disorder_group
Yb1 Yb 0.52340(2) 0.21036(2) 0.216992(12) 0.02149(10) Uani 1 1 d . . .
Yb2 Yb 0.74563(2) 0.41502(2) 0.314500(12) 0.02142(10) Uani 1 1 d . . .
O1 O 0.4669(4) 0.3147(3) 0.30447(19) 0.0257(10) Uani 1 1 d . . .
H1O H 0.525(8) 0.333(7) 0.330(4) 0.08(3) Uiso 1 1 d . . .
O2 O 0.6203(4) 0.3380(3) 0.18211(19) 0.0267(10) Uani 1 1 d . . .
O3 O 0.6788(4) 0.1576(3) 0.25572(19) 0.0253(10) Uani 1 1 d . . .
H3O H 0.740(9) 0.209(8) 0.255(5) 0.09(3) Uiso 1 1 d . . .
O41 O 0.8035(4) 0.2640(3) 0.2581(2) 0.0262(10) Uani 1 1 d . . .
O42 O 0.6401(4) 0.4636(3) 0.24658(19) 0.0251(10) Uani 1 1 d . . .
H42O H 0.630(7) 0.414(7) 0.217(4) 0.06(3) Uiso 1 1 d . . .
O43 O 0.5961(4) 0.3413(3) 0.35883(19) 0.0257(10) Uani 1 1 d . . .
N1 N 0.3908(4) 0.3729(4) 0.2145(2) 0.0254(12) Uani 1 1 d . . .
N2 N 0.6926(4) 0.1561(4) 0.1357(2) 0.0255(12) Uani 1 1 d . . .
N3 N 0.4965(4) 0.1037(4) 0.3018(2) 0.0242(12) Uani 1 1 d . . .
N4 N 0.4270(4) 0.2305(4) 0.1334(2) 0.0274(13) Uani 1 1 d . . .
N5 N 0.5493(5) 0.0394(4) 0.1625(2) 0.0283(13) Uani 1 1 d . . .
N6 N 0.3446(4) 0.1422(4) 0.2405(2) 0.0285(13) Uani 1 1 d . . .
N41 N 0.8732(5) 0.4226(4) 0.2178(2) 0.0261(12) Uani 1 1 d . . .
N42 N 0.5750(5) 0.5497(4) 0.3495(2) 0.0272(13) Uani 1 1 d . . .
N43 N 0.7925(4) 0.2703(4) 0.3758(2) 0.0231(12) Uani 1 1 d . . .
N44 N 0.8363(5) 0.5706(4) 0.2962(2) 0.0271(13) Uani 1 1 d . . .
N45 N 0.7250(5) 0.5172(4) 0.4103(2) 0.0295(13) Uani 1 1 d . . .
N46 N 0.9308(5) 0.3889(4) 0.3460(2) 0.0289(13) Uani 1 1 d . . .
C1 C 0.4222(7) 0.3353(6) 0.1138(3) 0.0327(17) Uani 1 1 d . . .
H1A H 0.495(6) 0.341(4) 0.105(3) 0.013(16) Uiso 1 1 d . . .
H1B H 0.386(6) 0.344(5) 0.085(3) 0.03(2) Uiso 1 1 d . . .
C2 C 0.3639(6) 0.4052(5) 0.1656(3) 0.0284(15) Uani 1 1 d . . .
C3 C 0.2852(6) 0.4947(6) 0.1648(4) 0.0353(18) Uani 1 1 d . . .
H3 H 0.270(7) 0.502(6) 0.136(4) 0.04(3) Uiso 1 1 d . . .
C4 C 0.2337(6) 0.5514(6) 0.2140(4) 0.0356(18) Uani 1 1 d . . .
H4 H 0.187(8) 0.602(8) 0.216(4) 0.07(3) Uiso 1 1 d . . .
C5 C 0.2603(5) 0.5213(5) 0.2668(3) 0.0297(16) Uani 1 1 d . . .
C6 C 0.2110(6) 0.5741(5) 0.3215(3) 0.0332(17) Uani 1 1 d . . .
H6 H 0.156(6) 0.631(5) 0.322(3) 0.024(17) Uiso 1 1 d . . .
C7 C 0.2457(6) 0.5370(6) 0.3689(4) 0.0366(18) Uani 1 1 d . . .
H7 H 0.212(6) 0.566(6) 0.406(4) 0.04(2) Uiso 1 1 d . . .
C8 C 0.3306(6) 0.4494(6) 0.3656(3) 0.0333(17) Uani 1 1 d . . .
H8 H 0.353(5) 0.427(5) 0.395(3) 0.019(18) Uiso 1 1 d . . .
C9 C 0.3808(5) 0.3977(5) 0.3134(3) 0.0258(15) Uani 1 1 d . . .
C10 C 0.3420(5) 0.4319(5) 0.2642(3) 0.0240(14) Uani 1 1 d . . .
C11 C 0.6681(6) -0.0101(6) 0.1513(4) 0.0338(17) Uani 1 1 d . . .
H11A H 0.690(6) -0.022(5) 0.188(3) 0.028(18) Uiso 1 1 d . . .
H11B H 0.680(5) -0.065(5) 0.132(3) 0.019(17) Uiso 1 1 d . . .
C12 C 0.7309(6) 0.0609(5) 0.1172(3) 0.0300(16) Uani 1 1 d . . .
C13 C 0.8200(7) 0.0312(7) 0.0679(4) 0.039(2) Uani 1 1 d . . .
H13 H 0.836(5) -0.018(5) 0.054(3) 0.012(19) Uiso 1 1 d . . .
C14 C 0.8659(6) 0.1023(6) 0.0369(4) 0.0405(19) Uani 1 1 d . . .
H14 H 0.921(7) 0.081(6) 0.003(4) 0.05(2) Uiso 1 1 d . . .
C15 C 0.8272(6) 0.2037(5) 0.0551(3) 0.0329(16) Uani 1 1 d . . .
C16 C 0.8688(7) 0.2837(6) 0.0264(4) 0.0411(19) Uani 1 1 d . . .
H16 H 0.928(6) 0.267(6) -0.009(3) 0.04(2) Uiso 1 1 d . . .
C17 C 0.8256(7) 0.3793(7) 0.0504(4) 0.043(2) Uani 1 1 d . . .
H17 H 0.847(7) 0.424(6) 0.034(4) 0.04(2) Uiso 1 1 d . . .
C18 C 0.7420(6) 0.4011(6) 0.1027(3) 0.0355(17) Uani 1 1 d . . .
H18 H 0.715(6) 0.468(6) 0.119(3) 0.026(18) Uiso 1 1 d . . .
C19 C 0.7002(5) 0.3259(5) 0.1307(3) 0.0252(15) Uani 1 1 d . . .
C20 C 0.7409(5) 0.2273(5) 0.1067(3) 0.0241(14) Uani 1 1 d . . .
C21 C 0.3061(6) 0.1481(6) 0.3052(3) 0.0306(16) Uani 1 1 d . . .
H21A H 0.283(5) 0.215(6) 0.318(3) 0.022(17) Uiso 1 1 d . . .
H21B H 0.251(7) 0.124(6) 0.312(3) 0.03(2) Uiso 1 1 d . . .
C22 C 0.3990(6) 0.0880(5) 0.3277(3) 0.0303(16) Uani 1 1 d . . .
C23 C 0.3870(7) 0.0144(6) 0.3703(3) 0.0361(18) Uani 1 1 d . . .
H23 H 0.320(9) 0.005(8) 0.385(5) 0.08(3) Uiso 1 1 d . . .
C24 C 0.4781(7) -0.0420(6) 0.3836(3) 0.0385(19) Uani 1 1 d . . .
H24 H 0.477(7) -0.094(6) 0.409(4) 0.05(2) Uiso 1 1 d . . .
C25 C 0.5846(6) -0.0258(5) 0.3582(3) 0.0304(16) Uani 1 1 d . . .
C26 C 0.6842(7) -0.0768(6) 0.3704(4) 0.0374(19) Uani 1 1 d . . .
H26 H 0.686(7) -0.116(6) 0.394(4) 0.04(2) Uiso 1 1 d . . .
C27 C 0.7795(7) -0.0504(6) 0.3454(3) 0.0371(18) Uani 1 1 d . . .
H27 H 0.849(6) -0.083(5) 0.353(3) 0.022(17) Uiso 1 1 d . . .
C28 C 0.7814(7) 0.0293(5) 0.3065(3) 0.0319(17) Uani 1 1 d . . .
H28 H 0.844(6) 0.033(5) 0.291(3) 0.011(17) Uiso 1 1 d . . .
C29 C 0.6875(6) 0.0791(5) 0.2924(3) 0.0260(15) Uani 1 1 d . . .
C30 C 0.5877(6) 0.0508(5) 0.3180(3) 0.0264(15) Uani 1 1 d . . .
C31 C 0.4972(6) 0.1576(6) 0.0847(3) 0.0326(16) Uani 1 1 d . . .
H31A H 0.570(6) 0.174(5) 0.069(3) 0.017(16) Uiso 1 1 d . . .
H31B H 0.461(6) 0.159(6) 0.050(4) 0.04(2) Uiso 1 1 d . . .
C32 C 0.5178(7) 0.0515(6) 0.1054(3) 0.0366(18) Uani 1 1 d . . .
H32A H 0.459(7) 0.027(6) 0.109(4) 0.04(2) Uiso 1 1 d . . .
H32B H 0.574(6) 0.007(5) 0.077(3) 0.024(17) Uiso 1 1 d . . .
C33 C 0.4816(6) -0.0225(5) 0.2013(3) 0.0324(17) Uani 1 1 d . . .
H33A H 0.489(6) -0.081(6) 0.176(3) 0.028(18) Uiso 1 1 d . . .
H33B H 0.520(5) -0.037(5) 0.228(3) 0.016(17) Uiso 1 1 d . . .
C34 C 0.3629(7) 0.0339(6) 0.2199(4) 0.0355(19) Uani 1 1 d . . .
H34A H 0.314(5) 0.033(5) 0.189(3) 0.022(17) Uiso 1 1 d . . .
H34B H 0.325(8) 0.016(7) 0.242(4) 0.05(3) Uiso 1 1 d . . .
C35 C 0.2642(6) 0.2085(6) 0.2144(3) 0.0323(17) Uani 1 1 d . . .
H35A H 0.242(5) 0.271(5) 0.233(3) 0.010(15) Uiso 1 1 d . . .
H35B H 0.203(6) 0.193(5) 0.220(3) 0.012(16) Uiso 1 1 d . . .
C36 C 0.3104(6) 0.2162(6) 0.1492(3) 0.0357(17) Uani 1 1 d . . .
H36A H 0.262(5) 0.275(5) 0.134(3) 0.020(16) Uiso 1 1 d . . .
H36B H 0.313(5) 0.157(5) 0.130(3) 0.020(17) Uiso 1 1 d . . .
C41 C 0.8365(6) 0.5978(5) 0.2356(3) 0.0307(16) Uani 1 1 d . . .
H41A H 0.762(6) 0.613(5) 0.232(3) 0.019(17) Uiso 1 1 d . . .
H41B H 0.871(6) 0.653(6) 0.224(3) 0.04(2) Uiso 1 1 d . . .
C42 C 0.8983(6) 0.5068(5) 0.1973(3) 0.0300(16) Uani 1 1 d . . .
C43 C 0.9825(6) 0.5061(6) 0.1458(3) 0.0375(18) Uani 1 1 d . . .
H43 H 1.000(6) 0.578(6) 0.132(3) 0.04(2) Uiso 1 1 d . . .
C44 C 1.0393(7) 0.4177(6) 0.1167(3) 0.0371(18) Uani 1 1 d . . .
H44 H 1.089(5) 0.418(4) 0.088(3) 0.008(15) Uiso 1 1 d . . .
C45 C 1.0142(6) 0.3268(5) 0.1365(3) 0.0297(16) Uani 1 1 d . . .
C46 C 1.0670(6) 0.2303(6) 0.1099(3) 0.0364(18) Uani 1 1 d . . .
H46 H 1.129(7) 0.221(6) 0.077(4) 0.04(2) Uiso 1 1 d . . .
C47 C 1.0333(6) 0.1482(6) 0.1330(3) 0.0372(18) Uani 1 1 d . . .
H47 H 1.074(5) 0.082(5) 0.118(3) 0.022(17) Uiso 1 1 d . . .
C48 C 0.9440(6) 0.1556(5) 0.1831(3) 0.0326(16) Uani 1 1 d . . .
H48 H 0.925(6) 0.089(6) 0.193(3) 0.035(19) Uiso 1 1 d . . .
C49 C 0.8911(5) 0.2479(5) 0.2102(3) 0.0254(15) Uani 1 1 d . . .
C50 C 0.9270(5) 0.3338(5) 0.1875(3) 0.0260(15) Uani 1 1 d . . .
C51 C 0.6082(6) 0.5324(6) 0.4427(3) 0.0333(17) Uani 1 1 d . . .
H51A H 0.596(5) 0.461(5) 0.452(3) 0.022(17) Uiso 1 1 d . . .
H51B H 0.592(6) 0.573(6) 0.475(3) 0.030(19) Uiso 1 1 d . . .
C52 C 0.5386(6) 0.5853(5) 0.4043(3) 0.0302(16) Uani 1 1 d . . .
C53 C 0.4484(6) 0.6688(6) 0.4219(4) 0.0368(18) Uani 1 1 d . . .
H53 H 0.429(6) 0.691(5) 0.461(3) 0.026(18) Uiso 1 1 d . . .
C54 C 0.3991(7) 0.7188(6) 0.3815(4) 0.0391(19) Uani 1 1 d . . .
H54 H 0.332(7) 0.777(6) 0.394(4) 0.05(2) Uiso 1 1 d . . .
C55 C 0.4354(6) 0.6846(5) 0.3226(3) 0.0316(16) Uani 1 1 d . . .
C56 C 0.3925(7) 0.7291(6) 0.2768(4) 0.041(2) Uani 1 1 d . . .
H56 H 0.340(6) 0.785(6) 0.282(3) 0.03(2) Uiso 1 1 d . . .
C57 C 0.4313(7) 0.6860(6) 0.2226(4) 0.041(2) Uani 1 1 d . . .
H57 H 0.401(6) 0.710(6) 0.198(4) 0.04(2) Uiso 1 1 d . . .
C58 C 0.5151(6) 0.5959(6) 0.2097(4) 0.0356(17) Uani 1 1 d . . .
H58 H 0.537(6) 0.569(5) 0.174(3) 0.023(19) Uiso 1 1 d . . .
C59 C 0.5604(5) 0.5501(5) 0.2530(3) 0.0251(15) Uani 1 1 d . . .
C60 C 0.5224(5) 0.5960(5) 0.3094(3) 0.0266(15) Uani 1 1 d . . .
C61 C 0.9795(6) 0.2784(5) 0.3410(3) 0.0285(16) Uani 1 1 d . . .
H61A H 0.993(4) 0.255(4) 0.300(3) 0.006(13) Uiso 1 1 d . . .
H61B H 1.042(5) 0.266(4) 0.352(2) 0.005(14) Uiso 1 1 d . . .
C62 C 0.8953(6) 0.2296(5) 0.3782(3) 0.0280(15) Uani 1 1 d . . .
C63 C 0.9218(7) 0.1476(5) 0.4129(3) 0.0351(17) Uani 1 1 d . . .
H639 H 0.994(7) 0.129(5) 0.415(3) 0.03(2) Uiso 1 1 d . . .
C64 C 0.8396(7) 0.1084(6) 0.4460(3) 0.0372(18) Uani 1 1 d . . .
H64 H 0.858(6) 0.055(6) 0.470(3) 0.03(2) Uiso 1 1 d . . .
C65 C 0.7298(6) 0.1475(5) 0.4436(3) 0.0284(15) Uani 1 1 d . . .
C66 C 0.6387(7) 0.1101(6) 0.4735(3) 0.0353(18) Uani 1 1 d . . .
H66 H 0.656(6) 0.052(6) 0.493(3) 0.04(2) Uiso 1 1 d . . .
C67 C 0.5351(7) 0.1513(6) 0.4664(3) 0.0334(17) Uani 1 1 d . . .
H67 H 0.469(6) 0.129(5) 0.485(3) 0.03(2) Uiso 1 1 d . . .
C68 C 0.5153(6) 0.2319(5) 0.4291(3) 0.0271(15) Uani 1 1 d . . .
H68 H 0.442(6) 0.253(5) 0.421(3) 0.027(18) Uiso 1 1 d . . .
C69 C 0.6034(6) 0.2686(5) 0.3986(3) 0.0247(15) Uani 1 1 d . . .
C70 C 0.7101(6) 0.2289(5) 0.4072(3) 0.0246(15) Uani 1 1 d . . .
C71 C 0.7651(7) 0.6525(5) 0.3375(3) 0.0347(17) Uani 1 1 d . . .
H71A H 0.694(6) 0.677(5) 0.326(3) 0.018(16) Uiso 1 1 d . . .
H71B H 0.795(6) 0.707(6) 0.332(3) 0.04(2) Uiso 1 1 d . . .
C72 C 0.7505(7) 0.6198(6) 0.3999(4) 0.0367(18) Uani 1 1 d . . .
H72A H 0.811(7) 0.616(5) 0.410(3) 0.03(2) Uiso 1 1 d . . .
H72B H 0.695(7) 0.674(6) 0.425(3) 0.04(2) Uiso 1 1 d . . .
C73 C 0.7994(7) 0.4569(6) 0.4429(3) 0.0356(18) Uani 1 1 d . . .
H73A H 0.798(6) 0.496(6) 0.480(4) 0.04(2) Uiso 1 1 d . . .
H73B H 0.773(6) 0.411(6) 0.455(3) 0.03(2) Uiso 1 1 d . . .
C74 C 0.9175(7) 0.4252(6) 0.4073(3) 0.0340(17) Uani 1 1 d . . .
H74A H 0.946(6) 0.469(6) 0.406(3) 0.02(2) Uiso 1 1 d . . .
H74B H 0.961(7) 0.373(6) 0.427(3) 0.04(2) Uiso 1 1 d . . .
C75 C 1.0056(6) 0.4407(6) 0.3050(4) 0.0346(17) Uani 1 1 d . . .
H75A H 1.068(6) 0.444(5) 0.318(3) 0.019(16) Uiso 1 1 d . . .
H75B H 1.019(7) 0.417(7) 0.270(4) 0.05(3) Uiso 1 1 d . . .
C76 C 0.9532(6) 0.5503(6) 0.3016(4) 0.0336(17) Uani 1 1 d . . .
H76A H 0.954(5) 0.585(5) 0.336(3) 0.013(15) Uiso 1 1 d . . .
H76B H 0.999(6) 0.575(5) 0.268(3) 0.031(19) Uiso 1 1 d . . .
S1 S 0.9205(2) 0.16295(16) 0.78221(11) 0.0529(6) Uani 1 1 d . . .
F1S1 F 0.9770(6) 0.2506(4) 0.8614(3) 0.089(2) Uani 1 1 d . . .
F2S1 F 1.1048(5) 0.1291(6) 0.8138(3) 0.097(2) Uani 1 1 d . . .
F3S1 F 0.9676(6) 0.1004(5) 0.8787(3) 0.089(2) Uani 1 1 d . . .
O1S1 O 0.9515(6) 0.0605(5) 0.7598(3) 0.0665(19) Uani 1 1 d . . .
O2S1 O 0.8080(5) 0.1974(5) 0.8150(3) 0.074(2) Uani 1 1 d . . .
O3S1 O 0.9618(6) 0.2334(5) 0.7427(3) 0.075(2) Uani 1 1 d . . .
C1S C 0.9964(8) 0.1613(6) 0.8359(4) 0.052(2) Uani 1 1 d . . .
S2A S 0.6718(7) 0.7248(7) 0.0422(4) 0.0518(19) Uani 0.582(15) 1 d P . .
S2B S 0.6946(16) 0.7588(17) 0.0381(9) 0.108(7) Uani 0.418(15) 1 d P . .
F1S2 F 0.8421(11) 0.7787(12) 0.0538(9) 0.106(6) Uani 0.582(15) 1 d P . .
F2S2 F 0.8787(13) 0.6268(12) 0.0365(9) 0.083(5) Uani 0.582(15) 1 d P . .
F3S2 F 0.7682(18) 0.701(3) 0.1264(7) 0.159(13) Uani 0.582(15) 1 d P . .
F4S2 F 0.858(4) 0.675(4) 0.050(2) 0.19(2) Uani 0.418(15) 1 d P . .
F5S2 F 0.809(2) 0.7485(17) 0.1120(13) 0.108(10) Uani 0.418(15) 1 d P . .
F6S2 F 0.7766(18) 0.6138(12) 0.0987(11) 0.104(8) Uani 0.418(15) 1 d P . .
O1S2 O 0.5942(8) 0.7920(9) 0.0793(5) 0.136(4) Uani 1 1 d . . .
O2S2 O 0.7063(8) 0.7011(9) -0.0130(4) 0.118(4) Uani 1 1 d . . .
O3S2 O 0.6287(13) 0.6356(12) 0.0669(8) 0.108(6) Uani 0.582(15) 1 d P . .
O4S2 O 0.724(2) 0.8474(13) 0.0179(9) 0.110(10) Uani 0.418(15) 1 d P . .
C2S C 0.7912(7) 0.7039(9) 0.0701(5) 0.035(2) Uani 1 1 d . . .
S3A S 0.1686(4) 0.2041(3) 0.4802(2) 0.0377(10) Uani 0.855(14) 1 d P . .
S3B S 0.173(3) 0.251(5) 0.4759(16) 0.096(17) Uani 0.145(14) 1 d P . .
F1S3 F 0.0375(5) 0.3744(4) 0.5280(3) 0.059(2) Uani 0.855(14) 1 d P . .
F2S3 F 0.0512(5) 0.2544(5) 0.5871(2) 0.0648(15) Uani 1 1 d . . .
F3S3 F -0.0465(4) 0.2594(5) 0.5248(2) 0.0680(16) Uani 1 1 d . . .
F4S3 F 0.037(7) 0.141(5) 0.532(3) 0.15(3) Uani 0.145(14) 1 d P . .
O1S3 O 0.1547(5) 0.2416(6) 0.4263(3) 0.0659(19) Uani 1 1 d . . .
O2S3 O 0.2574(5) 0.2219(7) 0.4989(3) 0.086(3) Uani 1 1 d . . .
O3S3 O 0.1556(8) 0.1032(5) 0.4868(4) 0.081(3) Uani 0.855(14) 1 d P . .
O4S3 O 0.152(14) 0.359(7) 0.486(3) 0.24(9) Uani 0.145(14) 1 d P . .
C3S C 0.0471(7) 0.2733(8) 0.5326(3) 0.049(2) Uani 1 1 d . . .
C101 C 0.8895(9) 0.0897(9) 0.6254(6) 0.079(3) Uani 1 1 d . . .
O101 O 0.8500(6) 0.0297(6) 0.6705(4) 0.086(2) Uani 1 1 d . . .
C102 C 0.6795(11) 0.0748(12) 0.9419(5) 0.101(5) Uani 1 1 d . . .
O102 O 0.7175(7) 0.0430(7) 0.8848(4) 0.095(3) Uani 1 1 d . . .
C103 C 0.3799(18) 0.6432(16) 0.0438(9) 0.159(8) Uani 1 1 d . . .
O103 O 0.4624(16) 0.5567(13) 0.0516(7) 0.208(8) Uani 1 1 d . . .

loop_
_atom_site_aniso_label
_atom_site_aniso_U_11
_atom_site_aniso_U_22
_atom_site_aniso_U_33
_atom_site_aniso_U_23
_atom_site_aniso_U_13
_atom_site_aniso_U_12
Yb1 0.02151(17) 0.02025(16) 0.02181(16) 0.00128(11) -0.00338(12) -0.00568(12)
Yb2 0.02225(17) 0.01863(16) 0.02336(17) 0.00204(11) -0.00501(12) -0.00590(12)
O1 0.026(3) 0.026(2) 0.025(2) 0.002(2) -0.007(2) -0.005(2)
O2 0.030(3) 0.026(2) 0.024(2) 0.003(2) -0.002(2) -0.011(2)
O3 0.029(3) 0.019(2) 0.032(3) 0.011(2) -0.008(2) -0.012(2)
O41 0.027(3) 0.019(2) 0.030(3) -0.0003(19) -0.002(2) -0.007(2)
O42 0.024(2) 0.024(2) 0.027(2) -0.001(2) -0.007(2) -0.004(2)
O43 0.024(2) 0.028(2) 0.028(2) 0.008(2) -0.006(2) -0.011(2)
N1 0.021(3) 0.028(3) 0.027(3) 0.005(2) -0.006(2) -0.006(2)
N2 0.020(3) 0.027(3) 0.025(3) -0.002(2) -0.002(2) 0.000(2)
N3 0.026(3) 0.021(3) 0.024(3) 0.001(2) -0.001(2) -0.010(2)
N4 0.024(3) 0.030(3) 0.028(3) 0.000(3) -0.004(2) -0.009(2)
N5 0.030(3) 0.026(3) 0.025(3) 0.000(2) -0.001(2) -0.007(3)
N6 0.018(3) 0.032(3) 0.031(3) -0.009(3) 0.004(2) -0.007(2)
N41 0.029(3) 0.023(3) 0.024(3) 0.003(2) -0.005(2) -0.007(2)
N42 0.028(3) 0.029(3) 0.025(3) 0.000(3) -0.002(3) -0.013(3)
N43 0.026(3) 0.021(3) 0.022(3) 0.004(2) -0.005(2) -0.007(2)
N44 0.027(3) 0.020(3) 0.035(3) 0.000(2) -0.007(3) -0.008(2)
N45 0.030(3) 0.030(3) 0.027(3) 0.002(3) -0.003(3) -0.009(3)
N46 0.029(3) 0.024(3) 0.032(3) 0.000(3) -0.006(3) -0.006(2)
C1 0.034(5) 0.037(4) 0.027(4) 0.006(3) -0.012(4) -0.005(3)
C2 0.028(4) 0.032(4) 0.027(4) 0.007(3) -0.006(3) -0.012(3)
C3 0.030(4) 0.038(5) 0.038(5) 0.011(4) -0.012(4) -0.006(3)
C4 0.024(4) 0.022(4) 0.057(5) 0.009(4) -0.009(4) -0.002(3)
C5 0.021(4) 0.023(4) 0.045(4) 0.002(3) -0.006(3) -0.006(3)
C6 0.022(4) 0.021(4) 0.052(5) -0.006(3) -0.003(3) -0.002(3)
C7 0.026(4) 0.037(4) 0.038(5) -0.015(4) 0.003(3) -0.001(3)
C8 0.030(4) 0.039(4) 0.030(4) -0.002(4) -0.006(3) -0.006(3)
C9 0.022(4) 0.024(4) 0.030(4) -0.001(3) -0.005(3) -0.005(3)
C10 0.024(4) 0.018(3) 0.029(4) 0.001(3) -0.001(3) -0.008(3)
C11 0.039(5) 0.022(4) 0.037(4) -0.005(4) -0.006(4) -0.004(3)
C12 0.029(4) 0.031(4) 0.030(4) 0.001(3) -0.009(3) -0.005(3)
C13 0.037(5) 0.035(5) 0.035(4) -0.013(4) 0.002(4) 0.001(4)
C14 0.027(4) 0.050(5) 0.034(4) -0.007(4) 0.006(3) -0.005(4)
C15 0.030(4) 0.036(4) 0.031(4) 0.002(3) -0.006(3) -0.007(3)
C16 0.036(5) 0.047(5) 0.035(4) 0.004(4) 0.006(4) -0.014(4)
C17 0.048(5) 0.043(5) 0.041(5) 0.017(4) -0.004(4) -0.024(4)
C18 0.040(4) 0.033(4) 0.032(4) 0.003(3) -0.005(3) -0.010(4)
C19 0.027(4) 0.031(4) 0.019(3) 0.004(3) -0.005(3) -0.009(3)
C20 0.024(4) 0.026(4) 0.022(3) 0.005(3) -0.004(3) -0.008(3)
C21 0.029(4) 0.035(5) 0.026(4) 0.000(3) 0.000(3) -0.011(4)
C22 0.039(4) 0.024(4) 0.025(4) -0.005(3) -0.004(3) -0.006(3)
C23 0.039(5) 0.038(4) 0.030(4) 0.006(3) 0.003(3) -0.019(4)
C24 0.058(6) 0.029(4) 0.026(4) 0.007(3) -0.004(4) -0.016(4)
C25 0.043(4) 0.019(3) 0.025(4) 0.001(3) 0.001(3) -0.010(3)
C26 0.052(5) 0.024(4) 0.032(4) 0.007(4) -0.010(4) -0.003(4)
C27 0.040(5) 0.029(4) 0.038(4) 0.004(3) -0.012(4) 0.001(4)
C28 0.026(4) 0.027(4) 0.040(4) 0.004(3) -0.008(4) -0.002(3)
C29 0.036(4) 0.020(3) 0.022(3) 0.001(3) -0.004(3) -0.011(3)
C30 0.031(4) 0.022(3) 0.023(3) -0.003(3) -0.001(3) -0.005(3)
C31 0.030(4) 0.042(4) 0.025(4) -0.003(3) -0.005(3) -0.009(3)
C32 0.036(5) 0.042(5) 0.030(4) -0.009(4) -0.002(4) -0.012(4)
C33 0.042(5) 0.024(4) 0.035(4) -0.002(3) -0.007(4) -0.018(3)
C34 0.035(5) 0.033(4) 0.040(5) 0.001(4) -0.003(4) -0.018(4)
C35 0.019(4) 0.037(5) 0.038(4) -0.007(4) -0.004(3) -0.003(3)
C36 0.032(4) 0.039(5) 0.037(4) -0.003(4) -0.010(3) -0.010(4)
C41 0.032(4) 0.025(4) 0.036(4) 0.006(3) -0.006(3) -0.011(3)
C42 0.037(4) 0.021(4) 0.035(4) 0.009(3) -0.013(3) -0.009(3)
C43 0.038(4) 0.038(4) 0.036(4) 0.009(4) -0.002(3) -0.017(4)
C44 0.031(4) 0.048(5) 0.027(4) 0.005(4) 0.007(4) -0.016(4)
C45 0.024(4) 0.039(4) 0.026(4) 0.001(3) -0.004(3) -0.008(3)
C46 0.026(4) 0.043(5) 0.034(4) -0.007(4) 0.002(3) -0.004(3)
C47 0.032(4) 0.033(4) 0.039(4) -0.007(4) -0.003(3) -0.001(4)
C48 0.038(4) 0.024(4) 0.036(4) 0.000(3) -0.009(3) -0.008(3)
C49 0.019(3) 0.029(4) 0.028(4) -0.001(3) -0.007(3) -0.004(3)
C50 0.021(3) 0.031(4) 0.028(4) 0.000(3) -0.008(3) -0.006(3)
C51 0.037(4) 0.036(4) 0.024(4) -0.007(3) -0.004(3) -0.007(3)
C52 0.026(4) 0.029(4) 0.034(4) -0.003(3) -0.002(3) -0.009(3)
C53 0.036(4) 0.036(4) 0.033(4) -0.007(4) 0.001(4) -0.010(3)
C54 0.034(4) 0.027(4) 0.052(5) -0.010(4) -0.008(4) 0.001(3)
C55 0.023(4) 0.023(4) 0.048(5) 0.002(3) -0.006(3) -0.006(3)
C56 0.035(5) 0.026(4) 0.060(6) 0.004(4) -0.011(4) -0.002(4)
C57 0.037(5) 0.037(5) 0.052(5) 0.019(4) -0.022(4) -0.006(4)
C58 0.040(5) 0.034(4) 0.037(5) 0.007(4) -0.014(4) -0.012(4)
C59 0.022(4) 0.018(3) 0.035(4) 0.002(3) -0.008(3) -0.003(3)
C60 0.024(4) 0.022(3) 0.035(4) 0.003(3) -0.006(3) -0.009(3)
C61 0.023(4) 0.028(4) 0.038(4) 0.000(3) -0.012(3) -0.006(3)
C62 0.029(4) 0.025(4) 0.029(4) -0.002(3) -0.010(3) -0.001(3)
C63 0.036(5) 0.031(4) 0.040(4) 0.005(3) -0.017(4) -0.003(3)
C64 0.051(5) 0.028(4) 0.033(4) 0.009(3) -0.016(4) -0.005(4)
C65 0.038(4) 0.024(4) 0.022(3) 0.003(3) -0.007(3) -0.008(3)
C66 0.052(5) 0.027(4) 0.024(4) 0.006(3) -0.004(3) -0.010(4)
C67 0.042(5) 0.036(4) 0.021(4) 0.001(3) 0.001(3) -0.016(4)
C68 0.031(4) 0.028(4) 0.023(4) 0.003(3) -0.003(3) -0.012(3)
C69 0.033(4) 0.022(3) 0.019(3) -0.002(3) -0.004(3) -0.009(3)
C70 0.031(4) 0.020(3) 0.021(3) 0.000(3) -0.006(3) -0.004(3)
C71 0.043(5) 0.022(4) 0.042(5) 0.002(3) -0.010(4) -0.015(4)
C72 0.039(5) 0.029(4) 0.045(5) -0.007(4) -0.014(4) -0.009(4)
C73 0.045(5) 0.034(4) 0.033(4) 0.003(4) -0.017(4) -0.010(4)
C74 0.039(5) 0.030(4) 0.039(4) 0.004(4) -0.018(4) -0.012(4)
C75 0.033(4) 0.034(4) 0.043(5) 0.004(4) -0.015(4) -0.014(3)
C76 0.030(4) 0.032(4) 0.045(5) 0.001(4) -0.010(4) -0.018(3)
S1 0.0544(14) 0.0330(11) 0.0638(15) 0.0062(10) -0.0147(11) 0.0030(10)
F1S1 0.121(5) 0.058(4) 0.097(5) -0.010(3) -0.028(4) -0.036(4)
F2S1 0.053(4) 0.106(5) 0.128(6) -0.015(5) -0.030(4) -0.006(4)
F3S1 0.126(6) 0.074(4) 0.085(4) 0.025(4) -0.051(4) -0.036(4)
O1S1 0.071(5) 0.041(4) 0.083(5) -0.011(3) -0.029(4) 0.005(3)
O2S1 0.044(4) 0.061(4) 0.102(6) 0.006(4) -0.010(4) 0.007(3)
O3S1 0.092(5) 0.045(4) 0.069(5) 0.023(3) -0.005(4) 0.002(4)
C1S 0.060(6) 0.029(4) 0.069(6) 0.011(4) -0.017(5) -0.018(4)
S2A 0.036(3) 0.077(4) 0.039(3) -0.004(3) -0.017(2) 0.002(3)
S2B 0.090(10) 0.170(18) 0.069(8) -0.043(10) -0.021(7) -0.033(9)
F1S2 0.087(9) 0.091(11) 0.149(16) -0.044(10) -0.023(9) -0.039(8)
F2S2 0.049(7) 0.067(9) 0.108(11) -0.041(8) -0.014(7) 0.030(6)
F3S2 0.168(17) 0.32(4) 0.048(8) 0.060(15) -0.062(9) -0.13(2)
F4S2 0.27(6) 0.17(5) 0.17(4) 0.01(4) -0.16(4) -0.02(5)
F5S2 0.13(2) 0.086(14) 0.12(3) -0.042(15) -0.089(19) 0.013(13)
F6S2 0.171(19) 0.044(9) 0.139(17) 0.052(10) -0.098(16) -0.046(10)
O1S2 0.065(6) 0.168(11) 0.150(10) -0.054(8) -0.030(6) 0.030(6)
O2S2 0.117(7) 0.190(11) 0.063(5) -0.022(6) -0.044(5) -0.046(7)
O3S2 0.105(12) 0.115(13) 0.140(14) 0.053(11) -0.046(10) -0.085(10)
O4S2 0.20(3) 0.032(9) 0.089(15) 0.032(9) -0.029(15) -0.027(12)
C2S 0.032(5) 0.027(5) 0.043(5) -0.007(4) -0.006(4) -0.002(4)
S3A 0.037(2) 0.0425(18) 0.0321(17) 0.0012(13) -0.0103(15) -0.0056(14)
S3B 0.046(15) 0.21(5) 0.044(14) -0.02(3) 0.004(11) -0.06(3)
F1S3 0.066(4) 0.038(4) 0.067(5) -0.016(3) -0.017(3) 0.000(3)
F2S3 0.074(4) 0.095(4) 0.028(3) 0.001(3) -0.005(2) -0.034(3)
F3S3 0.043(3) 0.102(5) 0.062(3) -0.018(3) -0.008(3) -0.027(3)
F4S3 0.23(8) 0.13(6) 0.10(4) -0.02(4) 0.03(5) -0.13(6)
O1S3 0.061(4) 0.095(5) 0.032(3) -0.001(3) -0.009(3) -0.003(4)
O2S3 0.034(4) 0.155(8) 0.067(5) -0.034(5) -0.016(3) -0.012(4)
O3S3 0.103(7) 0.031(4) 0.093(7) 0.004(4) -0.003(6) -0.007(4)
O4S3 0.6(3) 0.14(7) 0.08(5) 0.03(5) -0.07(10) -0.26(12)
C3S 0.047(5) 0.078(7) 0.031(5) -0.002(4) -0.013(4) -0.026(5)
C101 0.065(7) 0.070(7) 0.098(9) 0.008(6) -0.003(6) -0.025(6)
O101 0.082(5) 0.100(6) 0.086(5) -0.004(5) -0.004(4) -0.058(5)
C102 0.092(9) 0.165(14) 0.051(7) -0.031(8) -0.005(6) -0.054(9)
O102 0.089(6) 0.119(7) 0.078(6) -0.025(5) -0.011(5) -0.039(5)
C103 0.163(18) 0.134(16) 0.135(16) 0.055(13) -0.001(13) 0.006(14)
O103 0.259(19) 0.166(14) 0.137(12) -0.004(10) 0.040(12) -0.027(13)

loop_
_atom_type_symbol
_atom_type_description
_atom_type_scat_dispersion_real
_atom_type_scat_dispersion_imag
_atom_type_scat_source
C C 0.0033 0.0016 'International Tables Vol C Tables 4.2.6.8 and 6.1.1.4'
H H 0.0000 0.0000 'International Tables Vol C Tables 4.2.6.8 and 6.1.1.4'
N N 0.0061 0.0033 'International Tables Vol C Tables 4.2.6.8 and 6.1.1.4'
O O 0.0106 0.0060 'International Tables Vol C Tables 4.2.6.8 and 6.1.1.4'
F F 0.0171 0.0103 'International Tables Vol C Tables 4.2.6.8 and 6.1.1.4'
S S 0.1246 0.1234 'International Tables Vol C Tables 4.2.6.8 and 6.1.1.4'
Yb Yb -0.3850 5.5486 'International Tables Vol C Tables 4.2.6.8 and 6.1.1.4'

loop_
_geom_angle_atom_site_label_1
_geom_angle_atom_site_label_2
_geom_angle_atom_site_label_3
_geom_angle
_geom_angle_site_symmetry_1
_geom_angle_site_symmetry_3
_geom_angle_publ_flag
O3 Yb1 O2 79.76(15) . . ?
O3 Yb1 O1 78.60(15) . . ?
O2 Yb1 O1 81.43(15) . . ?
O3 Yb1 N3 64.95(16) . . ?
O2 Yb1 N3 138.35(16) . . ?
O1 Yb1 N3 70.92(16) . . ?
O3 Yb1 N1 134.63(16) . . ?
O2 Yb1 N1 69.67(16) . . ?
O1 Yb1 N1 64.65(16) . . ?
N3 Yb1 N1 121.02(18) . . ?
O3 Yb1 N2 70.90(17) . . ?
O2 Yb1 N2 64.47(16) . . ?
O1 Yb1 N2 137.24(17) . . ?
N3 Yb1 N2 118.72(18) . . ?
N1 Yb1 N2 120.19(18) . . ?
O3 Yb1 N4 153.12(17) . . ?
O2 Yb1 N4 92.86(16) . . ?
O1 Yb1 N4 126.18(16) . . ?
N3 Yb1 N4 128.54(17) . . ?
N1 Yb1 N4 63.30(18) . . ?
N2 Yb1 N4 82.56(18) . . ?
O3 Yb1 N5 95.77(16) . . ?
O2 Yb1 N5 125.65(16) . . ?
O1 Yb1 N5 151.32(16) . . ?
N3 Yb1 N5 81.17(17) . . ?
N1 Yb1 N5 129.19(18) . . ?
N2 Yb1 N5 63.06(17) . . ?
N4 Yb1 N5 67.51(18) . . ?
O3 Yb1 N6 127.36(17) . . ?
O2 Yb1 N6 151.41(17) . . ?
O1 Yb1 N6 94.31(16) . . ?
N3 Yb1 N6 63.52(18) . . ?
N1 Yb1 N6 82.90(18) . . ?
N2 Yb1 N6 127.98(17) . . ?
N4 Yb1 N6 66.81(18) . . ?
N5 Yb1 N6 66.59(17) . . ?
O41 Yb2 O42 81.86(16) . . ?
O41 Yb2 O43 81.28(15) . . ?
O42 Yb2 O43 82.35(15) . . ?
O41 Yb2 N42 138.38(17) . . ?
O42 Yb2 N42 64.80(17) . . ?
O43 Yb2 N42 70.67(16) . . ?
O41 Yb2 N41 65.52(16) . . ?
O42 Yb2 N41 71.40(17) . . ?
O43 Yb2 N41 139.74(17) . . ?
N42 Yb2 N41 120.60(18) . . ?
O41 Yb2 N43 69.90(16) . . ?
O42 Yb2 N43 139.08(16) . . ?
O43 Yb2 N43 64.98(16) . . ?
N42 Yb2 N43 120.61(18) . . ?
N41 Yb2 N43 118.79(17) . . ?
O41 Yb2 N46 93.98(16) . . ?
O42 Yb2 N46 151.36(17) . . ?
O43 Yb2 N46 125.23(16) . . ?
N42 Yb2 N46 127.23(17) . . ?
N41 Yb2 N46 81.05(18) . . ?
N43 Yb2 N46 62.34(17) . . ?
O41 Yb2 N45 151.19(17) . . ?
O42 Yb2 N45 125.46(17) . . ?
O43 Yb2 N45 92.62(16) . . ?
N42 Yb2 N45 62.42(18) . . ?
N41 Yb2 N45 127.41(18) . . ?
N43 Yb2 N45 81.96(17) . . ?
N46 Yb2 N45 66.60(17) . . ?
O41 Yb2 N44 126.38(16) . . ?
O42 Yb2 N44 93.60(16) . . ?
O43 Yb2 N44 151.38(16) . . ?
N42 Yb2 N44 81.93(17) . . ?
N41 Yb2 N44 62.54(17) . . ?
N43 Yb2 N44 126.89(17) . . ?
N46 Yb2 N44 66.07(17) . . ?
N45 Yb2 N44 66.68(17) . . ?
C9 O1 Yb1 122.0(4) . . ?
C19 O2 Yb1 122.0(4) . . ?
C29 O3 Yb1 121.8(4) . . ?
C49 O41 Yb2 121.9(4) . . ?
C59 O42 Yb2 122.6(4) . . ?
C69 O43 Yb2 123.1(4) . . ?
C2 N1 C10 118.2(6) . . ?
C2 N1 Yb1 121.7(4) . . ?
C10 N1 Yb1 120.1(4) . . ?
C12 N2 C20 119.5(6) . . ?
C12 N2 Yb1 121.3(5) . . ?
C20 N2 Yb1 118.9(4) . . ?
C22 N3 C30 119.1(6) . . ?
C22 N3 Yb1 122.0(5) . . ?
C30 N3 Yb1 118.5(4) . . ?
C1 N4 C31 109.4(5) . . ?
C1 N4 C36 107.7(6) . . ?
C31 N4 C36 109.5(5) . . ?
C1 N4 Yb1 106.3(4) . . ?
C31 N4 Yb1 108.3(4) . . ?
C36 N4 Yb1 115.5(4) . . ?
C11 N5 C33 110.1(6) . . ?
C11 N5 C32 109.1(6) . . ?
C33 N5 C32 109.6(6) . . ?
C11 N5 Yb1 105.7(4) . . ?
C33 N5 Yb1 108.8(4) . . ?
C32 N5 Yb1 113.4(4) . . ?
C35 N6 C21 111.4(5) . . ?
C35 N6 C34 110.2(6) . . ?
C21 N6 C34 108.3(6) . . ?
C35 N6 Yb1 107.7(4) . . ?
C21 N6 Yb1 104.6(4) . . ?
C34 N6 Yb1 114.5(4) . . ?
C42 N41 C50 119.2(6) . . ?
C42 N41 Yb2 122.9(4) . . ?
C50 N41 Yb2 117.6(4) . . ?
C52 N42 C60 118.6(6) . . ?
C52 N42 Yb2 122.9(5) . . ?
C60 N42 Yb2 118.1(4) . . ?
C62 N43 C70 118.4(6) . . ?
C62 N43 Yb2 122.4(4) . . ?
C70 N43 Yb2 119.2(4) . . ?
C71 N44 C41 110.8(5) . . ?
C71 N44 C76 110.0(6) . . ?
C41 N44 C76 108.2(6) . . ?
C71 N44 Yb2 107.6(4) . . ?
C41 N44 Yb2 105.2(4) . . ?
C76 N44 Yb2 115.0(4) . . ?
C51 N45 C73 111.4(6) . . ?
C51 N45 C72 108.1(6) . . ?
C73 N45 C72 109.5(6) . . ?
C51 N45 Yb2 105.6(4) . . ?
C73 N45 Yb2 108.3(4) . . ?
C72 N45 Yb2 113.9(4) . . ?
C75 N46 C61 109.8(6) . . ?
C75 N46 C74 109.3(6) . . ?
C61 N46 C74 108.5(6) . . ?
C75 N46 Yb2 108.7(4) . . ?
C61 N46 Yb2 105.7(4) . . ?
C74 N46 Yb2 114.7(4) . . ?
N4 C1 C2 107.7(6) . . ?
N1 C2 C3 121.6(7) . . ?
N1 C2 C1 113.8(6) . . ?
C3 C2 C1 124.5(7) . . ?
C4 C3 C2 120.6(8) . . ?
C3 C4 C5 120.0(7) . . ?
C10 C5 C4 116.4(7) . . ?
C10 C5 C6 118.4(7) . . ?
C4 C5 C6 125.2(7) . . ?
C7 C6 C5 119.0(7) . . ?
C6 C7 C8 122.4(7) . . ?
C9 C8 C7 120.0(7) . . ?
O1 C9 C8 125.2(6) . . ?
O1 C9 C10 116.3(6) . . ?
C8 C9 C10 118.5(6) . . ?
N1 C10 C5 123.0(6) . . ?
N1 C10 C9 115.4(6) . . ?
C5 C10 C9 121.5(6) . . ?
N5 C11 C12 107.1(6) . . ?
N2 C12 C13 121.6(7) . . ?
N2 C12 C11 114.6(6) . . ?
C13 C12 C11 123.8(7) . . ?
C14 C13 C12 119.6(8) . . ?
C13 C14 C15 120.3(7) . . ?
C14 C15 C20 116.9(7) . . ?
C14 C15 C16 125.1(7) . . ?
C20 C15 C16 118.0(7) . . ?
C17 C16 C15 118.9(7) . . ?
C16 C17 C18 122.4(8) . . ?
C19 C18 C17 119.8(7) . . ?
C18 C19 O2 124.8(6) . . ?
C18 C19 C20 119.3(6) . . ?
O2 C19 C20 115.9(6) . . ?
N2 C20 C19 116.4(6) . . ?
N2 C20 C15 122.0(6) . . ?
C19 C20 C15 121.6(6) . . ?
N6 C21 C22 107.2(6) . . ?
N3 C22 C23 121.5(7) . . ?
N3 C22 C21 114.3(6) . . ?
C23 C22 C21 124.0(7) . . ?
C24 C23 C22 119.1(7) . . ?
C23 C24 C25 121.5(7) . . ?
C30 C25 C26 118.2(7) . . ?
C30 C25 C24 115.3(7) . . ?
C26 C25 C24 126.5(7) . . ?
C27 C26 C25 120.6(7) . . ?
C26 C27 C28 120.9(8) . . ?
C29 C28 C27 120.5(8) . . ?
C28 C29 O3 125.9(6) . . ?
C28 C29 C30 118.7(6) . . ?
O3 C29 C30 115.4(6) . . ?
N3 C30 C25 123.3(6) . . ?
N3 C30 C29 115.7(6) . . ?
C25 C30 C29 121.0(6) . . ?
N4 C31 C32 110.9(6) . . ?
C31 C32 N5 114.9(6) . . ?
N5 C33 C34 110.5(6) . . ?
C33 C34 N6 114.6(6) . . ?
N6 C35 C36 111.8(6) . . ?
N4 C36 C35 113.2(6) . . ?
N44 C41 C42 107.5(6) . . ?
N41 C42 C43 121.2(7) . . ?
N41 C42 C41 113.8(6) . . ?
C43 C42 C41 124.7(6) . . ?
C44 C43 C42 119.8(7) . . ?
C43 C44 C45 120.9(7) . . ?
C44 C45 C46 126.0(7) . . ?
C44 C45 C50 116.0(7) . . ?
C46 C45 C50 117.9(7) . . ?
C47 C46 C45 120.1(7) . . ?
C46 C47 C48 121.9(7) . . ?
C49 C48 C47 119.6(7) . . ?
O41 C49 C48 124.6(6) . . ?
O41 C49 C50 116.2(6) . . ?
C48 C49 C50 119.2(6) . . ?
N41 C50 C49 116.1(6) . . ?
N41 C50 C45 122.7(6) . . ?
C49 C50 C45 121.2(6) . . ?
N45 C51 C52 107.8(6) . . ?
N42 C52 C53 121.9(7) . . ?
N42 C52 C51 113.1(6) . . ?
C53 C52 C51 124.9(7) . . ?
C54 C53 C52 119.8(7) . . ?
C53 C54 C55 120.4(7) . . ?
C56 C55 C54 126.1(7) . . ?
C56 C55 C60 117.9(7) . . ?
C54 C55 C60 116.0(7) . . ?
C57 C56 C55 120.3(8) . . ?
C56 C57 C58 122.0(8) . . ?
C59 C58 C57 119.7(8) . . ?
O42 C59 C58 125.6(6) . . ?
O42 C59 C60 115.7(6) . . ?
C58 C59 C60 118.7(6) . . ?
N42 C60 C59 115.6(6) . . ?
N42 C60 C55 123.1(6) . . ?
C59 C60 C55 121.3(6) . . ?
N46 C61 C62 107.4(6) . . ?
N43 C62 C63 122.4(7) . . ?
N43 C62 C61 114.1(6) . . ?
C63 C62 C61 123.5(6) . . ?
C64 C63 C62 119.6(7) . . ?
C63 C64 C65 119.9(7) . . ?
C64 C65 C66 125.1(7) . . ?
C64 C65 C70 117.1(6) . . ?
C66 C65 C70 117.8(7) . . ?
C67 C66 C65 120.5(7) . . ?
C66 C67 C68 121.9(7) . . ?
C69 C68 C67 118.7(7) . . ?
O43 C69 C68 124.2(6) . . ?
O43 C69 C70 116.0(6) . . ?
C68 C69 C70 119.8(6) . . ?
N43 C70 C65 122.6(6) . . ?
N43 C70 C69 116.2(6) . . ?
C65 C70 C69 121.2(6) . . ?
N44 C71 C72 111.2(6) . . ?
N45 C72 C71 114.8(6) . . ?
N45 C73 C74 112.8(6) . . ?
C73 C74 N46 114.5(6) . . ?
N46 C75 C76 112.1(6) . . ?
C75 C76 N44 113.7(6) . . ?
O3S1 S1 O2S1 114.9(4) . . ?
O3S1 S1 O1S1 115.2(5) . . ?
O2S1 S1 O1S1 115.4(5) . . ?
O3S1 S1 C1S 101.6(5) . . ?
O2S1 S1 C1S 103.0(5) . . ?
O1S1 S1 C1S 104.2(4) . . ?
F1S1 C1S F2S1 108.2(8) . . ?
F1S1 C1S F3S1 105.5(8) . . ?
F2S1 C1S F3S1 106.7(8) . . ?
F1S1 C1S S1 112.4(6) . . ?
F2S1 C1S S1 112.3(7) . . ?
F3S1 C1S S1 111.4(6) . . ?
S2B S2A O2S2 89(3) . . ?
S2B S2A O1S2 83(3) . . ?
O2S2 S2A O1S2 140.3(9) . . ?
S2B S2A O3S2 164(3) . . ?
O2S2 S2A O3S2 102.5(11) . . ?
O1S2 S2A O3S2 94.8(11) . . ?
S2B S2A C2S 67(2) . . ?
O2S2 S2A C2S 107.2(7) . . ?
O1S2 S2A C2S 105.1(8) . . ?
O3S2 S2A C2S 98.8(8) . . ?
S2B S2A O4S2 13(2) . . ?
O2S2 S2A O4S2 83.3(9) . . ?
O1S2 S2A O4S2 80.4(10) . . ?
O3S2 S2A O4S2 174.2(12) . . ?
C2S S2A O4S2 79.4(9) . . ?
S2A S2B O1S2 72(3) . . ?
S2A S2B O4S2 162(3) . . ?
O1S2 S2B O4S2 103.7(18) . . ?
S2A S2B O2S2 66(2) . . ?
O1S2 S2B O2S2 123.1(15) . . ?
O4S2 S2B O2S2 104.9(17) . . ?
S2A S2B C2S 94(3) . . ?
O1S2 S2B C2S 110.0(14) . . ?
O4S2 S2B C2S 104.5(15) . . ?
O2S2 S2B C2S 108.9(14) . . ?
S2A S2B O3S2 12(2) . . ?
O1S2 S2B O3S2 70.7(12) . . ?
O4S2 S2B O3S2 171.8(17) . . ?
O2S2 S2B O3S2 74.4(12) . . ?
C2S S2B O3S2 83.4(11) . . ?
S2A S2B F1S2 133(3) . . ?
O1S2 S2B F1S2 120.3(12) . . ?
O4S2 S2B F1S2 65.0(14) . . ?
O2S2 S2B F1S2 116.2(13) . . ?
C2S S2B F1S2 39.6(7) . . ?
O3S2 S2B F1S2 122.9(13) . . ?
C2S F1S2 F4S2 37(2) . . ?
C2S F1S2 F5S2 54.9(11) . . ?
F4S2 F1S2 F5S2 74(2) . . ?
C2S F1S2 S2B 51.4(9) . . ?
F4S2 F1S2 S2B 76(2) . . ?
F5S2 F1S2 S2B 90.4(13) . . ?
F4S2 F2S2 C2S 29(5) . . ?
F4S2 F2S2 F6S2 75(6) . . ?
C2S F2S2 F6S2 52.1(9) . . ?
F5S2 F3S2 C2S 67.5(19) . . ?
F5S2 F3S2 F6S2 125(3) . . ?
C2S F3S2 F6S2 65.1(14) . . ?
F2S2 F4S2 C2S 129(9) . . ?
F2S2 F4S2 F1S2 156(8) . . ?
C2S F4S2 F1S2 68(3) . . ?
F2S2 F4S2 F5S2 149(6) . . ?
C2S F4S2 F5S2 47(2) . . ?
F1S2 F4S2 F5S2 54(2) . . ?
F2S2 F4S2 F6S2 82(6) . . ?
C2S F4S2 F6S2 57(4) . . ?
F1S2 F4S2 F6S2 121(4) . . ?
F5S2 F4S2 F6S2 74(3) . . ?
F3S2 F5S2 C2S 69.9(18) . . ?
F3S2 F5S2 F1S2 129(2) . . ?
C2S F5S2 F1S2 59.3(13) . . ?
F3S2 F5S2 F4S2 86(3) . . ?
C2S F5S2 F4S2 30.4(17) . . ?
F1S2 F5S2 F4S2 52(2) . . ?
F3S2 F6S2 C2S 55.7(10) . . ?
F3S2 F6S2 F4S2 75.0(17) . . ?
C2S F6S2 F4S2 30.9(15) . . ?
F3S2 F6S2 F2S2 97.6(13) . . ?
C2S F6S2 F2S2 52.3(10) . . ?
F4S2 F6S2 F2S2 23.4(15) . . ?
S2A O1S2 S2B 25.4(9) . . ?
S2A O2S2 S2B 25.0(9) . . ?
S2A O3S2 S2B 4.6(7) . . ?
S2B O4S2 S2A 5.5(9) . . ?
F4S2 C2S F5S2 102(3) . . ?
F4S2 C2S F3S2 118(3) . . ?
F5S2 C2S F3S2 42.7(14) . . ?
F4S2 C2S F1S2 74(4) . . ?
F5S2 C2S F1S2 65.8(15) . . ?
F3S2 C2S F1S2 108.3(14) . . ?
F4S2 C2S F6S2 93(4) . . ?
F5S2 C2S F6S2 97.7(17) . . ?
F3S2 C2S F6S2 59.2(14) . . ?
F1S2 C2S F6S2 155.0(13) . . ?
F4S2 C2S F2S2 22(4) . . ?
F5S2 C2S F2S2 118.6(16) . . ?
F3S2 C2S F2S2 119(2) . . ?
F1S2 C2S F2S2 95.4(11) . . ?
F6S2 C2S F2S2 75.6(15) . . ?
F4S2 C2S S2B 122(3) . . ?
F5S2 C2S S2B 121.0(13) . . ?
F3S2 C2S S2B 120.0(15) . . ?
F1S2 C2S S2B 89.1(12) . . ?
F6S2 C2S S2B 115.9(12) . . ?
F2S2 C2S S2B 116.0(14) . . ?
F4S2 C2S S2A 124(3) . . ?
F5S2 C2S S2A 130.6(13) . . ?
F3S2 C2S S2A 113.3(11) . . ?
F1S2 C2S S2A 108.6(10) . . ?
F6S2 C2S S2A 96.5(10) . . ?
F2S2 C2S S2A 110.7(12) . . ?
S2B C2S S2A 19.6(8) . . ?
S3B S3A O2S3 68(4) . . ?
S3B S3A O1S3 65(4) . . ?
O2S3 S3A O1S3 117.7(6) . . ?
S3B S3A O3S3 177(4) . . ?
O2S3 S3A O3S3 114.6(6) . . ?
O1S3 S3A O3S3 111.8(6) . . ?
S3B S3A C3S 79(4) . . ?
O2S3 S3A C3S 104.6(5) . . ?
O1S3 S3A C3S 104.1(5) . . ?
O3S3 S3A C3S 101.8(6) . . ?
S3B S3A O4S3 14(5) . . ?
O2S3 S3A O4S3 71(4) . . ?
O1S3 S3A O4S3 73(2) . . ?
O3S3 S3A O4S3 166(4) . . ?
C3S S3A O4S3 65(4) . . ?
S3A S3B O1S3 87(4) . . ?
S3A S3B O2S3 84(6) . . ?
O1S3 S3B O2S3 137(4) . . ?
S3A S3B O4S3 159(7) . . ?
O1S3 S3B O4S3 104(6) . . ?
O2S3 S3B O4S3 99(6) . . ?
S3A S3B C3S 80(3) . . ?
O1S3 S3B C3S 111(2) . . ?
O2S3 S3B C3S 109(3) . . ?
O4S3 S3B C3S 79(6) . . ?
S3A S3B O3S3 2(3) . . ?
O1S3 S3B O3S3 85(3) . . ?
O2S3 S3B O3S3 86(3) . . ?
O4S3 S3B O3S3 160(5) . . ?
C3S S3B O3S3 81(2) . . ?
C3S F1S3 O4S3 92(3) . . ?
C3S F3S3 F4S3 73(2) . . ?
O3S3 F4S3 F3S3 120(4) . . ?
O3S3 F4S3 C3S 94(3) . . ?
F3S3 F4S3 C3S 42.9(16) . . ?
S3B O1S3 S3A 28(3) . . ?
S3B O2S3 S3A 28(3) . . ?
S3A O3S3 F4S3 91(2) . . ?
S3A O3S3 S3B 1.0(13) . . ?
F4S3 O3S3 S3B 91(2) . . ?
S3B O4S3 F1S3 98(5) . . ?
S3B O4S3 S3A 6.5(19) . . ?
F1S3 O4S3 S3A 92(3) . . ?
F3S3 C3S F2S3 109.6(7) . . ?
F3S3 C3S F1S3 104.5(8) . . ?
F2S3 C3S F1S3 105.4(7) . . ?
F3S3 C3S S3B 123.0(13) . . ?
F2S3 C3S S3B 119.3(16) . . ?
F1S3 C3S S3B 89(2) . . ?
F3S3 C3S S3A 113.6(6) . . ?
F2S3 C3S S3A 112.5(7) . . ?
F1S3 C3S S3A 110.6(6) . . ?
S3B C3S S3A 21(2) . . ?
F3S3 C3S F4S3 65(3) . . ?
F2S3 C3S F4S3 83(2) . . ?
F1S3 C3S F4S3 169(3) . . ?
S3B C3S F4S3 94(3) . . ?
S3A C3S F4S3 73(2) . . ?

loop_
_geom_bond_atom_site_label_1
_geom_bond_atom_site_label_2
_geom_bond_distance
_geom_bond_site_symmetry_2
_geom_bond_publ_flag
Yb1 O3 2.367(4) . ?
Yb1 O2 2.399(4) . ?
Yb1 O1 2.405(4) . ?
Yb1 N3 2.466(5) . ?
Yb1 N1 2.473(5) . ?
Yb1 N2 2.489(5) . ?
Yb1 N4 2.579(6) . ?
Yb1 N5 2.614(6) . ?
Yb1 N6 2.615(5) . ?
Yb2 O41 2.351(4) . ?
Yb2 O42 2.356(4) . ?
Yb2 O43 2.385(4) . ?
Yb2 N42 2.478(6) . ?
Yb2 N41 2.480(5) . ?
Yb2 N43 2.486(5) . ?
Yb2 N46 2.623(6) . ?
Yb2 N45 2.626(6) . ?
Yb2 N44 2.642(5) . ?
O1 C9 1.364(8) . ?
O2 C19 1.368(8) . ?
O3 C29 1.372(8) . ?
O41 C49 1.364(8) . ?
O42 C59 1.354(8) . ?
O43 C69 1.362(8) . ?
N1 C2 1.335(9) . ?
N1 C10 1.369(9) . ?
N2 C12 1.322(9) . ?
N2 C20 1.362(8) . ?
N3 C22 1.317(9) . ?
N3 C30 1.367(9) . ?
N4 C1 1.492(9) . ?
N4 C31 1.500(9) . ?
N4 C36 1.512(9) . ?
N5 C11 1.477(10) . ?
N5 C33 1.497(9) . ?
N5 C32 1.511(10) . ?
N6 C35 1.463(9) . ?
N6 C21 1.492(9) . ?
N6 C34 1.518(10) . ?
N41 C42 1.321(9) . ?
N41 C50 1.366(9) . ?
N42 C52 1.329(9) . ?
N42 C60 1.368(9) . ?
N43 C62 1.324(9) . ?
N43 C70 1.368(9) . ?
N44 C71 1.473(9) . ?
N44 C41 1.483(9) . ?
N44 C76 1.504(9) . ?
N45 C51 1.473(9) . ?
N45 C73 1.477(10) . ?
N45 C72 1.519(9) . ?
N46 C75 1.481(10) . ?
N46 C61 1.490(9) . ?
N46 C74 1.506(10) . ?
C1 C2 1.497(10) . ?
C2 C3 1.396(10) . ?
C3 C4 1.347(12) . ?
C4 C5 1.415(11) . ?
C5 C10 1.403(9) . ?
C5 C6 1.423(10) . ?
C6 C7 1.362(11) . ?
C7 C8 1.406(11) . ?
C8 C9 1.370(10) . ?
C9 C10 1.416(9) . ?
C11 C12 1.505(10) . ?
C12 C13 1.405(11) . ?
C13 C14 1.365(12) . ?
C14 C15 1.400(11) . ?
C15 C20 1.414(10) . ?
C15 C16 1.419(11) . ?
C16 C17 1.370(12) . ?
C17 C18 1.408(11) . ?
C18 C19 1.358(10) . ?
C19 C20 1.404(9) . ?
C21 C22 1.494(11) . ?
C22 C23 1.420(10) . ?
C23 C24 1.350(12) . ?
C24 C25 1.419(11) . ?
C25 C30 1.405(10) . ?
C25 C26 1.405(11) . ?
C26 C27 1.349(12) . ?
C27 C28 1.416(11) . ?
C28 C29 1.358(10) . ?
C29 C30 1.415(10) . ?
C31 C32 1.510(11) . ?
C33 C34 1.498(12) . ?
C35 C36 1.523(11) . ?
C41 C42 1.494(10) . ?
C42 C43 1.413(10) . ?
C43 C44 1.357(11) . ?
C44 C45 1.402(11) . ?
C45 C46 1.416(10) . ?
C45 C50 1.417(10) . ?
C46 C47 1.356(11) . ?
C47 C48 1.416(11) . ?
C48 C49 1.373(10) . ?
C49 C50 1.413(10) . ?
C51 C52 1.497(10) . ?
C52 C53 1.406(10) . ?
C53 C54 1.368(11) . ?
C54 C55 1.412(11) . ?
C55 C56 1.409(11) . ?
C55 C60 1.421(10) . ?
C56 C57 1.353(12) . ?
C57 C58 1.414(11) . ?
C58 C59 1.380(10) . ?
C59 C60 1.413(10) . ?
C61 C62 1.496(10) . ?
C62 C63 1.406(10) . ?
C63 C64 1.363(11) . ?
C64 C65 1.404(11) . ?
C65 C66 1.410(10) . ?
C65 C70 1.413(9) . ?
C66 C67 1.371(11) . ?
C67 C68 1.417(10) . ?
C68 C69 1.380(10) . ?
C69 C70 1.418(10) . ?
C71 C72 1.521(11) . ?
C73 C74 1.506(12) . ?
C75 C76 1.503(11) . ?
S1 O3S1 1.431(7) . ?
S1 O2S1 1.431(7) . ?
S1 O1S1 1.440(6) . ?
S1 C1S 1.793(10) . ?
F1S1 C1S 1.319(10) . ?
F2S1 C1S 1.329(11) . ?
F3S1 C1S 1.338(11) . ?
S2A S2B 0.60(2) . ?
S2A O2S2 1.298(13) . ?
S2A O1S2 1.334(15) . ?
S2A O3S2 1.508(16) . ?
S2A C2S 1.789(12) . ?
S2A O4S2 1.974(19) . ?
S2B O1S2 1.39(2) . ?
S2B O4S2 1.39(3) . ?
S2B O2S2 1.423(19) . ?
S2B C2S 1.65(2) . ?
S2B O3S2 2.09(3) . ?
S2B F1S2 2.11(2) . ?
F1S2 C2S 1.34(2) . ?
F1S2 F4S2 1.39(5) . ?
F1S2 F5S2 1.42(3) . ?
F2S2 F4S2 0.70(4) . ?
F2S2 C2S 1.43(2) . ?
F2S2 F6S2 1.75(3) . ?
F3S2 F5S2 0.94(3) . ?
F3S2 C2S 1.30(2) . ?
F3S2 F6S2 1.35(3) . ?
F4S2 C2S 0.88(5) . ?
F4S2 F5S2 1.70(5) . ?
F4S2 F6S2 1.71(6) . ?
F5S2 C2S 1.28(2) . ?
F6S2 C2S 1.43(2) . ?
S3A S3B 0.66(6) . ?
S3A O2S3 1.402(9) . ?
S3A O1S3 1.410(8) . ?
S3A O3S3 1.433(8) . ?
S3A C3S 1.805(10) . ?
S3A O4S3 2.08(7) . ?
S3B O1S3 1.28(4) . ?
S3B O2S3 1.31(4) . ?
S3B O4S3 1.45(11) . ?
S3B C3S 1.80(3) . ?
S3B O3S3 2.09(7) . ?
F1S3 C3S 1.365(11) . ?
F1S3 O4S3 1.53(15) . ?
F2S3 C3S 1.330(9) . ?
F3S3 C3S 1.323(9) . ?
F3S3 F4S3 1.76(8) . ?
F4S3 O3S3 1.60(7) . ?
F4S3 C3S 1.85(6) . ?
C101 O101 1.403(13) . ?
C102 O102 1.365(13) . ?
C103 O103 1.43(2) . ?

loop_
_geom_hbond_atom_site_label_D
_geom_hbond_atom_site_label_H
_geom_hbond_atom_site_label_A
_geom_hbond_distance_DH
_geom_hbond_distance_HA
_geom_hbond_distance_DA
_geom_hbond_angle_DHA
_geom_hbond_site_symmetry_A
O42 H42O O2 1.05(10) 1.39(10) 2.432(6) 172(9) .
O3 H3O O41 1.17(11) 1.26(11) 2.425(6) 175(10) .
O1 H1O O43 1.15(11) 1.31(11) 2.448(6) 172(9) .
